data_7112084
loop_
_publ_author_name
'Yan Li'
'Kartik Chandra Mondal'
'Jens Lubben'
'Hongping Zhu'
'Birger Dittrich'
'Indu Purushothaman'
'Pattiyil Parameswaran'
'Herbert W. Roesky'

_publ_section_title
;
 A functionalized Ge3-compound with a dual character of the central
 germanium atom
;
_journal_name_full Chem.Commun.
_journal_page_first 2986
_journal_paper_doi 10.1039/c3cc49635j
_journal_volume 50
_journal_year 2014
_chemical_formula_sum 'C16.67 H25.67 Ge N1.67'
_chemical_formula_weight 321.98
_chemical_name_systematic
;
 ?
;
_space_group_crystal_system orthorhombic
_space_group_IT_number 19
_space_group_name_Hall 'P 2ac 2ab'
_space_group_name_H-M_alt 'P 21 21 21'
_symmetry_space_group_name_Hall 'P 2ac 2ab'
_symmetry_space_group_name_H-M 'P 21 21 21'
_atom_sites_solution_hydrogens geom
_audit_creation_method SHELXL-2012
_cell_angle_alpha 90
_cell_angle_beta 90
_cell_angle_gamma 90
_cell_formula_units_Z 12
_cell_length_a 13.320(3)
_cell_length_b 17.510(4)
_cell_length_c 21.950(4)
_cell_measurement_temperature 120(2)
_cell_volume 5119.5(19)
_computing_structure_refinement 'SHELXL-2012 (Sheldrick, 2012)'
_diffrn_ambient_temperature 120(2)
_diffrn_measured_fraction_theta_full 0.984
_diffrn_measured_fraction_theta_max 0.980
_diffrn_radiation_wavelength 0.6199
_diffrn_reflns_av_R_equivalents 0.0749
_diffrn_reflns_av_unetI/netI 0.0519
_diffrn_reflns_Laue_measured_fraction_full 0.984
_diffrn_reflns_Laue_measured_fraction_max 0.980
_diffrn_reflns_limit_h_max 17
_diffrn_reflns_limit_h_min -17
_diffrn_reflns_limit_k_max 23
_diffrn_reflns_limit_k_min -23
_diffrn_reflns_limit_l_max 25
_diffrn_reflns_limit_l_min -28
_diffrn_reflns_number 72068
_diffrn_reflns_point_group_measured_fraction_full 0.987
_diffrn_reflns_point_group_measured_fraction_max 0.982
_diffrn_reflns_theta_full 21.835
_diffrn_reflns_theta_max 24.430
_diffrn_reflns_theta_min 1.297
_exptl_absorpt_coefficient_mu 1.237
_exptl_absorpt_correction_T_max 0.7244
_exptl_absorpt_correction_T_min 0.6979
_exptl_absorpt_correction_type empirical
_exptl_crystal_density_diffrn 1.253
_exptl_crystal_F_000 2032
_refine_diff_density_max 1.982
_refine_diff_density_min -0.507
_refine_diff_density_rms 0.084
_refine_ls_abs_structure_details
;
 Flack x determined using 5417 quotients [(I+)-(I-)]/[(I+)+(I-)]
 (Parsons and Flack (2004), Acta Cryst. A60, s61).
;
_refine_ls_abs_structure_Flack 0.041(4)
_refine_ls_extinction_method none
_refine_ls_goodness_of_fit_ref 1.052
_refine_ls_hydrogen_treatment constr
_refine_ls_matrix_type full
_refine_ls_number_parameters 559
_refine_ls_number_reflns 12507
_refine_ls_number_restraints 186
_refine_ls_restrained_S_all 1.045
_refine_ls_R_factor_all 0.0412
_refine_ls_R_factor_gt 0.0406
_refine_ls_shift/su_max 0.001
_refine_ls_shift/su_mean 0.000
_refine_ls_structure_factor_coef Fsqd
_refine_ls_weighting_details
;
 w=1/[\s^2^(Fo^2^)+(0.0684P)^2^+1.2849P]
 where P=(Fo^2^+2Fc^2^)/3
;
_refine_ls_weighting_scheme calc
_refine_ls_wR_factor_gt 0.1079
_refine_ls_wR_factor_ref 0.1084
_reflns_Friedel_coverage 0.826
_reflns_Friedel_fraction_full 0.991
_reflns_Friedel_fraction_max 0.984
_reflns_number_gt 12205
_reflns_number_total 12507
_reflns_threshold_expression 'I > 2\s(I)'
_cod_data_source_file c3cc49635j.txt
_cod_data_source_block sad
_cod_original_cell_volume 5119.5(18)
_cod_database_code 7112084
_shelx_space_group_comment
;
The symmetry employed for this shelxl refinement is uniquely defined
by the following loop, which should always be used as a source of
symmetry information in preference to the above space-group names.
They are only intended as comments.
;
_shelxl_version_number 2012-9

loop_
_space_group_symop_operation_xyz
'x, y, z'
'-x+1/2, -y, z+1/2'
'-x, y+1/2, -z+1/2'
'x+1/2, -y+1/2, -z'

loop_
_atom_site_label
_atom_site_type_symbol
_atom_site_fract_x
_atom_site_fract_y
_atom_site_fract_z
_atom_site_U_iso_or_equiv
_atom_site_adp_type
_atom_site_occupancy
_atom_site_site_symmetry_order
_atom_site_calc_flag
_atom_site_refinement_flags_posn
_atom_site_refinement_flags_adp
_atom_site_refinement_flags_occupancy
_atom_site_disorder_assembly
_atom_site_disorder_group
C1 C -0.0723(4) 0.6362(3) 0.7079(2) 0.0498(11) Uani 1 1 d . U . . .
H1A H -0.1102 0.6825 0.6978 0.075 Uiso 1 1 calc R U . . .
H1B H -0.0339 0.6447 0.7454 0.075 Uiso 1 1 calc R U . . .
H1C H -0.1189 0.5936 0.7139 0.075 Uiso 1 1 calc R U . . .
Ge1 Ge 0.10853(3) 0.49998(3) 0.49407(2) 0.03608(11) Uani 1 1 d . U . . .
N1 N -0.0426(2) 0.47198(17) 0.58845(14) 0.0281(6) Uani 1 1 d . U . . .
C2 C 0.0006(3) 0.6171(2) 0.65532(19) 0.0375(8) Uani 1 1 d . U . . .
H2 H -0.0394 0.6119 0.6170 0.045 Uiso 1 1 calc R U . . .
Ge2 Ge 0.16712(3) 0.48926(2) 0.38743(2) 0.02840(10) Uani 1 1 d . U . . .
N2 N 0.1160(3) 0.39244(17) 0.34874(14) 0.0304(6) Uani 1 1 d . U . . .
C3 C 0.0741(4) 0.6830(3) 0.6475(3) 0.0520(11) Uani 1 1 d . U . . .
H3A H 0.1235 0.6698 0.6161 0.078 Uiso 1 1 calc R U . . .
H3B H 0.1087 0.6925 0.6861 0.078 Uiso 1 1 calc R U . . .
H3C H 0.0375 0.7290 0.6351 0.078 Uiso 1 1 calc R U . . .
Ge3 Ge 0.25294(3) 0.54484(2) 0.55682(2) 0.02822(10) Uani 1 1 d . U . . .
N3 N 0.0488(2) 0.50182(17) 0.33003(13) 0.0302(6) Uani 1 1 d . U . . .
C4 C 0.0517(3) 0.5415(2) 0.66806(16) 0.0332(7) Uani 1 1 d . U . . .
N4 N 0.3145(2) 0.61079(17) 0.48952(14) 0.0288(6) Uani 1 1 d . U . . .
C5 C 0.1229(3) 0.5395(3) 0.71494(18) 0.0393(8) Uani 1 1 d . U . . .
H5 H 0.1370 0.5850 0.7369 0.047 Uiso 1 1 calc R U . . .
N5 N 0.3660(2) 0.49624(18) 0.50750(14) 0.0304(6) Uani 1 1 d . U . . .
C6 C 0.1726(4) 0.4738(3) 0.72997(19) 0.0465(10) Uani 1 1 d . U . . .
H6 H 0.2225 0.4743 0.7608 0.056 Uiso 1 1 calc R U . . .
C7 C 0.1495(4) 0.4065(3) 0.6999(2) 0.0439(9) Uani 1 1 d . U . . .
H7 H 0.1835 0.3608 0.7106 0.053 Uiso 1 1 calc R U . . .
C8 C 0.0765(3) 0.4049(2) 0.65368(18) 0.0348(7) Uani 1 1 d . U . . .
C9 C 0.0289(3) 0.4732(2) 0.63762(17) 0.0318(7) Uani 1 1 d . U . . .
C10 C -0.1541(3) 0.4638(3) 0.59694(18) 0.0357(8) Uani 1 1 d . U . . .
C11 C -0.1803(4) 0.4250(3) 0.6574(2) 0.0526(12) Uani 1 1 d . U . . .
H11A H -0.2531 0.4173 0.6598 0.079 Uiso 1 1 calc R U . . .
H11B H -0.1585 0.4574 0.6913 0.079 Uiso 1 1 calc R U . . .
H11C H -0.1462 0.3755 0.6598 0.079 Uiso 1 1 calc R U . . .
C12 C -0.2093(3) 0.5406(3) 0.5931(3) 0.0497(11) Uani 1 1 d . U . . .
H12A H -0.1828 0.5702 0.5588 0.075 Uiso 1 1 calc R U . . .
H12B H -0.1992 0.5691 0.6310 0.075 Uiso 1 1 calc R U . . .
H12C H -0.2812 0.5315 0.5870 0.075 Uiso 1 1 calc R U . . .
C13 C -0.1808(3) 0.4147(2) 0.54190(18) 0.0350(8) Uani 1 1 d . U . . .
H13A H -0.2496 0.4263 0.5276 0.042 Uiso 1 1 calc R U . . .
H13B H -0.1772 0.3598 0.5525 0.042 Uiso 1 1 calc R U . . .
C14 C -0.1030(3) 0.4344(2) 0.49217(17) 0.0309(7) Uani 1 1 d . U . . .
C15 C -0.1432(3) 0.4899(3) 0.4452(2) 0.0454(10) Uani 1 1 d . U . . .
H15A H -0.0915 0.4996 0.4144 0.068 Uiso 1 1 calc R U . . .
H15B H -0.1613 0.5379 0.4652 0.068 Uiso 1 1 calc R U . . .
H15C H -0.2027 0.4680 0.4256 0.068 Uiso 1 1 calc R U . . .
C16 C -0.0718(4) 0.3614(3) 0.4580(2) 0.0449(10) Uani 1 1 d . U . . .
H16A H -0.1310 0.3382 0.4391 0.067 Uiso 1 1 calc R U . . .
H16B H -0.0418 0.3252 0.4868 0.067 Uiso 1 1 calc R U . . .
H16C H -0.0226 0.3744 0.4264 0.067 Uiso 1 1 calc R U . . .
C17 C -0.0131(3) 0.46651(19) 0.52858(16) 0.0268(6) Uani 1 1 d . U . . .
C18 C 0.0012(4) 0.6327(2) 0.3472(2) 0.0443(10) Uani 1 1 d . U . . .
H18A H -0.0224 0.6803 0.3285 0.066 Uiso 1 1 calc R U . . .
H18B H 0.0684 0.6406 0.3643 0.066 Uiso 1 1 calc R U . . .
H18C H -0.0450 0.6175 0.3798 0.066 Uiso 1 1 calc R U . . .
C19 C -0.1005(3) 0.5557(2) 0.2741(2) 0.0452(10) Uani 1 1 d . U . . .
H19A H -0.1311 0.6046 0.2629 0.068 Uiso 1 1 calc R U . . .
H19B H -0.1413 0.5309 0.3056 0.068 Uiso 1 1 calc R U . . .
H19C H -0.0969 0.5226 0.2381 0.068 Uiso 1 1 calc R U . . .
C20 C 0.0749(4) 0.5960(3) 0.2474(2) 0.0493(11) Uani 1 1 d . U . . .
H20A H 0.0844 0.5543 0.2182 0.074 Uiso 1 1 calc R U . . .
H20B H 0.1400 0.6108 0.2645 0.074 Uiso 1 1 calc R U . . .
H20C H 0.0448 0.6400 0.2266 0.074 Uiso 1 1 calc R U . . .
C21 C 0.0053(3) 0.5696(2) 0.29872(18) 0.0334(7) Uani 1 1 d . U . . .
C26 C 0.0561(3) 0.42996(19) 0.31051(15) 0.0268(6) Uani 1 1 d . U . . .
C27 C 0.0083(3) 0.3971(2) 0.25493(16) 0.0292(7) Uani 1 1 d . U . . .
C28 C 0.0582(3) 0.3977(2) 0.19984(18) 0.0362(8) Uani 1 1 d . U . . .
H28 H 0.1229 0.4202 0.1972 0.043 Uiso 1 1 calc R U . . .
C29 C 0.0151(4) 0.3658(3) 0.1483(2) 0.0456(10) Uani 1 1 d . U . . .
H29 H 0.0499 0.3665 0.1105 0.055 Uiso 1 1 calc R U . . .
C30 C -0.0781(4) 0.3333(3) 0.1522(2) 0.0509(11) Uani 1 1 d . U . . .
H30 H -0.1079 0.3115 0.1169 0.061 Uiso 1 1 calc R U . . .
C31 C -0.1292(4) 0.3318(3) 0.2067(2) 0.0482(10) Uani 1 1 d . U . . .
H31 H -0.1936 0.3086 0.2089 0.058 Uiso 1 1 calc R U . . .
C32 C -0.0867(3) 0.3644(2) 0.2592(2) 0.0382(8) Uani 1 1 d . U . . .
H32 H -0.1220 0.3642 0.2968 0.046 Uiso 1 1 calc R U . . .
C33 C 0.3676(4) 0.3722(2) 0.5526(2) 0.0450(10) Uani 1 1 d . U . . .
H33A H 0.3121 0.3571 0.5259 0.068 Uiso 1 1 calc R U . . .
H33B H 0.3406 0.3946 0.5901 0.068 Uiso 1 1 calc R U . . .
H33C H 0.4080 0.3272 0.5628 0.068 Uiso 1 1 calc R U . . .
C34 C 0.5181(3) 0.4552(3) 0.5637(3) 0.0494(11) Uani 1 1 d . U . . .
H34A H 0.5588 0.4105 0.5745 0.074 Uiso 1 1 calc R U . . .
H34B H 0.4891 0.4773 0.6007 0.074 Uiso 1 1 calc R U . . .
H34C H 0.5606 0.4932 0.5435 0.074 Uiso 1 1 calc R U . . .
C35 C 0.4766(6) 0.3945(3) 0.4625(3) 0.0648(16) Uani 1 1 d . U . . .
H35A H 0.4219 0.3818 0.4344 0.097 Uiso 1 1 calc R U . . .
H35B H 0.5132 0.3478 0.4733 0.097 Uiso 1 1 calc R U . . .
H35C H 0.5226 0.4306 0.4429 0.097 Uiso 1 1 calc R U . . .
C36 C 0.4331(3) 0.4307(2) 0.5201(2) 0.0352(8) Uani 1 1 d . U . . .
C37 C 0.1998(4) 0.7166(3) 0.4888(2) 0.0500(11) Uani 1 1 d . U . . .
H37A H 0.1855 0.7674 0.4721 0.075 Uiso 1 1 calc R U . . .
H37B H 0.1966 0.7186 0.5334 0.075 Uiso 1 1 calc R U . . .
H37C H 0.1499 0.6801 0.4736 0.075 Uiso 1 1 calc R U . . .
C38 C 0.3110(4) 0.6993(3) 0.3995(2) 0.0467(10) Uani 1 1 d . U . . .
H38A H 0.2678 0.6609 0.3803 0.070 Uiso 1 1 calc R U . . .
H38B H 0.3805 0.6916 0.3862 0.070 Uiso 1 1 calc R U . . .
H38C H 0.2886 0.7504 0.3875 0.070 Uiso 1 1 calc R U . . .
C39 C 0.3844(5) 0.7423(3) 0.4993(3) 0.0573(13) Uani 1 1 d . U . . .
H39A H 0.4516 0.7245 0.4881 0.086 Uiso 1 1 calc R U . . .
H39B H 0.3766 0.7399 0.5437 0.086 Uiso 1 1 calc R U . . .
H39C H 0.3756 0.7952 0.4857 0.086 Uiso 1 1 calc R U . . .
C40 C 0.3048(3) 0.6912(2) 0.46891(18) 0.0341(8) Uani 1 1 d . U . . .
C41 C 0.3862(3) 0.56064(19) 0.47710(16) 0.0264(6) Uani 1 1 d . U . . .
C42 C 0.4714(3) 0.5718(2) 0.43391(18) 0.0315(7) Uani 1 1 d . U . . .
C43 C 0.5622(3) 0.6046(2) 0.4521(2) 0.0363(8) Uani 1 1 d . U . . .
H43 H 0.5714 0.6200 0.4932 0.044 Uiso 1 1 calc R U . . .
C44 C 0.6393(3) 0.6147(3) 0.4098(2) 0.0449(10) Uani 1 1 d . U . . .
H44 H 0.7010 0.6369 0.4224 0.054 Uiso 1 1 calc R U . . .
C45 C 0.6268(4) 0.5928(3) 0.3503(3) 0.0520(11) Uani 1 1 d . U . . .
H45 H 0.6797 0.5999 0.3218 0.062 Uiso 1 1 calc R U . . .
C46 C 0.5364(4) 0.5599(3) 0.3313(2) 0.0508(11) Uani 1 1 d . U . . .
H46 H 0.5273 0.5452 0.2901 0.061 Uiso 1 1 calc R U . . .
C47 C 0.4605(3) 0.5491(3) 0.37313(19) 0.0418(9) Uani 1 1 d . U . . .
H47 H 0.3996 0.5259 0.3604 0.050 Uiso 1 1 calc R U . . .
C48 C 0.0500(4) 0.3278(2) 0.6250(2) 0.0435(9) Uani 1 1 d . U . . .
H48 H -0.0092 0.3357 0.5977 0.052 Uiso 1 1 calc R U . . .
C49 C 0.1354(4) 0.2962(3) 0.5866(3) 0.0525(11) Uani 1 1 d . U . . .
H49A H 0.1129 0.2498 0.5657 0.079 Uiso 1 1 calc R U . . .
H49B H 0.1925 0.2838 0.6130 0.079 Uiso 1 1 calc R U . . .
H49C H 0.1559 0.3344 0.5565 0.079 Uiso 1 1 calc R U . . .
C50 C 0.0204(5) 0.2693(3) 0.6737(3) 0.0654(16) Uani 1 1 d . U . . .
H50A H -0.0356 0.2893 0.6979 0.098 Uiso 1 1 calc R U . . .
H50B H 0.0778 0.2595 0.7005 0.098 Uiso 1 1 calc R U . . .
H50C H -0.0001 0.2215 0.6540 0.098 Uiso 1 1 calc R U . . .
C25A C 0.1556(3) 0.3133(2) 0.34626(18) 0.0347(8) Uani 0.818(10) 1 d . U P A 1
C22A C 0.0729(4) 0.2538(2) 0.3323(3) 0.0402(13) Uani 0.818(10) 1 d . U P A 1
H22D H 0.0514 0.2591 0.2898 0.060 Uiso 0.818(10) 1 calc R U P A 1
H22E H 0.0155 0.2624 0.3593 0.060 Uiso 0.818(10) 1 calc R U P A 1
H22F H 0.0995 0.2023 0.3389 0.060 Uiso 0.818(10) 1 calc R U P A 1
C23A C 0.2400(5) 0.3081(3) 0.3010(3) 0.0469(15) Uani 0.818(10) 1 d . U P A 1
H23D H 0.2154 0.3225 0.2606 0.070 Uiso 0.818(10) 1 calc R U P A 1
H23E H 0.2655 0.2556 0.2999 0.070 Uiso 0.818(10) 1 calc R U P A 1
H23F H 0.2941 0.3428 0.3132 0.070 Uiso 0.818(10) 1 calc R U P A 1
C24A C 0.1942(5) 0.2968(3) 0.4112(3) 0.0451(14) Uani 0.818(10) 1 d . U P A 1
H24D H 0.2345 0.2500 0.4109 0.068 Uiso 0.818(10) 1 calc R U P A 1
H24E H 0.1370 0.2903 0.4387 0.068 Uiso 0.818(10) 1 calc R U P A 1
H24F H 0.2356 0.3396 0.4251 0.068 Uiso 0.818(10) 1 calc R U P A 1
C25B C 0.1556(3) 0.3133(2) 0.34626(18) 0.0347(8) Uani 0.182(10) 1 d . U P A 2
C22B C 0.099(3) 0.2606(19) 0.3723(17) 0.060(8) Uiso 0.182(10) 1 d . . P A 2
H22A H 0.0824 0.2764 0.4140 0.091 Uiso 0.182(10) 1 calc R U P A 2
H22B H 0.1348 0.2119 0.3733 0.091 Uiso 0.182(10) 1 calc R U P A 2
H22C H 0.0365 0.2546 0.3489 0.091 Uiso 0.182(10) 1 calc R U P A 2
C23B C 0.189(2) 0.2863(15) 0.2746(12) 0.045(6) Uiso 0.182(10) 1 d . . P A 2
H23A H 0.1379 0.2521 0.2579 0.067 Uiso 0.182(10) 1 calc R U P A 2
H23B H 0.2539 0.2598 0.2760 0.067 Uiso 0.182(10) 1 calc R U P A 2
H23C H 0.1949 0.3317 0.2487 0.067 Uiso 0.182(10) 1 calc R U P A 2
C24B C 0.264(3) 0.3159(19) 0.3743(16) 0.062(8) Uiso 0.182(10) 1 d . . P A 2
H24A H 0.3033 0.3555 0.3538 0.092 Uiso 0.182(10) 1 calc R U P A 2
H24B H 0.2965 0.2662 0.3688 0.092 Uiso 0.182(10) 1 calc R U P A 2
H24C H 0.2594 0.3276 0.4179 0.092 Uiso 0.182(10) 1 calc R U P A 2

loop_
_atom_site_aniso_label
_atom_site_aniso_U_11
_atom_site_aniso_U_22
_atom_site_aniso_U_33
_atom_site_aniso_U_23
_atom_site_aniso_U_13
_atom_site_aniso_U_12
C1 0.050(3) 0.057(3) 0.043(2) -0.0123(19) 0.001(2) 0.006(2)
Ge1 0.02709(19) 0.0566(3) 0.02454(18) -0.00233(16) -0.00113(12) -0.01413(17)
N1 0.0225(13) 0.0338(15) 0.0281(14) -0.0008(10) -0.0001(11) -0.0073(11)
C2 0.035(2) 0.0409(19) 0.036(2) -0.0072(15) -0.0019(15) -0.0036(16)
Ge2 0.02862(18) 0.03159(17) 0.02499(17) -0.00085(13) -0.00229(12) -0.00495(14)
N2 0.0338(15) 0.0277(13) 0.0296(14) -0.0015(10) -0.0103(12) 0.0024(12)
C3 0.053(3) 0.040(2) 0.063(3) -0.0033(19) 0.000(2) -0.008(2)
Ge3 0.02414(17) 0.03524(18) 0.02527(18) -0.00088(12) -0.00271(13) -0.00189(14)
N3 0.0360(15) 0.0276(14) 0.0269(13) 0.0001(11) -0.0068(11) -0.0008(12)
C4 0.0285(17) 0.0463(19) 0.0249(16) -0.0028(14) 0.0009(13) -0.0064(15)
N4 0.0264(14) 0.0312(13) 0.0287(14) 0.0002(10) 0.0025(11) 0.0002(11)
C5 0.038(2) 0.055(2) 0.0254(17) -0.0072(15) -0.0019(14) -0.0054(17)
N5 0.0241(13) 0.0332(14) 0.0338(15) 0.0017(12) -0.0002(10) 0.0025(11)
C6 0.042(2) 0.068(3) 0.0293(19) 0.0009(17) -0.0103(16) -0.002(2)
C7 0.043(2) 0.054(2) 0.035(2) 0.0089(17) -0.0058(16) 0.0003(19)
C8 0.0327(18) 0.0412(19) 0.0305(17) 0.0054(14) -0.0006(14) -0.0069(15)
C9 0.0293(16) 0.0408(18) 0.0253(16) 0.0013(13) -0.0002(13) -0.0085(13)
C10 0.0217(15) 0.051(2) 0.0339(18) -0.0052(15) 0.0021(13) -0.0072(15)
C11 0.041(2) 0.078(3) 0.038(2) 0.001(2) 0.0058(18) -0.020(2)
C12 0.0296(19) 0.057(3) 0.063(3) -0.018(2) -0.0031(19) -0.0010(19)
C13 0.0252(16) 0.0419(19) 0.0379(19) -0.0029(14) -0.0012(14) -0.0109(14)
C14 0.0266(16) 0.0367(17) 0.0294(17) -0.0015(13) -0.0049(13) -0.0050(13)
C15 0.0350(19) 0.063(3) 0.038(2) 0.0087(19) -0.0118(16) -0.0054(19)
C16 0.039(2) 0.047(2) 0.048(2) -0.0157(18) 0.0067(18) -0.0144(18)
C17 0.0218(14) 0.0296(15) 0.0290(16) -0.0012(11) 0.0000(11) -0.0019(12)
C18 0.060(3) 0.0290(17) 0.044(2) -0.0022(14) -0.0032(19) 0.0074(18)
C19 0.040(2) 0.039(2) 0.057(3) 0.0052(18) -0.0136(19) 0.0090(17)
C20 0.058(3) 0.043(2) 0.047(2) 0.0167(18) 0.012(2) 0.013(2)
C21 0.041(2) 0.0247(15) 0.0346(18) 0.0047(12) -0.0012(15) 0.0063(14)
C26 0.0275(16) 0.0288(15) 0.0242(15) 0.0005(11) -0.0045(12) -0.0042(12)
C27 0.0320(17) 0.0276(15) 0.0279(16) -0.0015(11) -0.0079(13) 0.0002(13)
C28 0.043(2) 0.0347(17) 0.0312(18) 0.0006(14) -0.0021(15) 0.0007(15)
C29 0.063(3) 0.041(2) 0.033(2) -0.0066(15) -0.0043(19) 0.0004(19)
C30 0.066(3) 0.042(2) 0.044(2) -0.0095(17) -0.023(2) 0.001(2)
C31 0.040(2) 0.045(2) 0.060(3) -0.0043(19) -0.019(2) -0.0074(18)
C32 0.035(2) 0.041(2) 0.039(2) -0.0017(15) -0.0055(15) -0.0037(16)
C33 0.042(2) 0.0356(19) 0.057(3) 0.0063(17) -0.006(2) -0.0038(16)
C34 0.035(2) 0.045(2) 0.068(3) 0.013(2) -0.018(2) -0.0035(18)
C35 0.086(4) 0.044(3) 0.064(3) -0.006(2) 0.022(3) 0.019(3)
C36 0.0316(18) 0.0297(16) 0.044(2) -0.0018(14) -0.0031(15) 0.0057(14)
C37 0.051(3) 0.047(2) 0.052(3) 0.0141(19) 0.010(2) 0.0195(19)
C38 0.052(3) 0.049(2) 0.040(2) 0.0127(17) 0.0018(18) 0.009(2)
C39 0.067(3) 0.0290(19) 0.076(3) -0.0014(19) -0.029(3) -0.0022(19)
C40 0.038(2) 0.0297(17) 0.0346(18) 0.0038(13) -0.0032(15) 0.0030(14)
C41 0.0205(14) 0.0313(15) 0.0275(15) 0.0005(11) -0.0043(12) -0.0027(12)
C42 0.0230(15) 0.0363(17) 0.0352(18) 0.0008(13) 0.0022(13) 0.0005(13)
C43 0.0247(16) 0.0377(18) 0.046(2) 0.0009(15) 0.0003(15) -0.0028(14)
C44 0.0256(18) 0.045(2) 0.064(3) 0.0035(19) 0.0061(17) -0.0041(16)
C45 0.034(2) 0.062(3) 0.060(3) 0.004(2) 0.016(2) 0.001(2)
C46 0.043(2) 0.068(3) 0.041(2) -0.005(2) 0.0111(19) -0.002(2)
C47 0.0302(18) 0.060(3) 0.035(2) -0.0050(17) 0.0039(15) -0.0058(18)
C48 0.046(2) 0.0350(18) 0.049(2) 0.0091(16) -0.0099(19) -0.0099(16)
C49 0.057(3) 0.036(2) 0.064(3) -0.0038(19) -0.004(2) -0.0015(19)
C50 0.070(4) 0.056(3) 0.070(4) 0.026(3) -0.007(3) -0.019(3)
C25A 0.039(2) 0.0272(15) 0.0376(19) 0.0002(13) -0.0047(15) 0.0042(14)
C22A 0.041(3) 0.0212(19) 0.059(3) -0.0035(18) -0.001(2) -0.0026(17)
C23A 0.042(3) 0.044(3) 0.054(3) 0.010(2) 0.013(3) 0.010(2)
C24A 0.057(3) 0.032(2) 0.047(3) 0.0050(19) -0.013(2) 0.011(2)
C25B 0.039(2) 0.0272(15) 0.0376(19) 0.0002(13) -0.0047(15) 0.0042(14)

loop_
_atom_type_symbol
_atom_type_description
_atom_type_scat_dispersion_real
_atom_type_scat_dispersion_imag
_atom_type_scat_source
C C 0.0022 0.0012 'International Tables Vol C Tables 4.2.6.8 and 6.1.1.4'
H H 0.0000 0.0000 'International Tables Vol C Tables 4.2.6.8 and 6.1.1.4'
Ge Ge 0.2756 1.4287 'International Tables Vol C Tables 4.2.6.8 and 6.1.1.4'
N N 0.0046 0.0025 'International Tables Vol C Tables 4.2.6.8 and 6.1.1.4'

loop_
_geom_angle_atom_site_label_1
_geom_angle_atom_site_label_2
_geom_angle_atom_site_label_3
_geom_angle
C17 Ge1 Ge2 128.95(11)
C17 Ge1 Ge3 122.68(11)
Ge2 Ge1 Ge3 107.65(2)
C17 N1 C9 121.9(3)
C17 N1 C10 113.2(3)
C9 N1 C10 124.2(3)
C4 C2 C3 113.2(4)
C4 C2 C1 109.5(4)
C3 C2 C1 108.9(4)
N2 Ge2 N3 64.34(12)
N2 Ge2 C26 32.51(12)
N3 Ge2 C26 32.58(12)
N2 Ge2 Ge1 110.84(10)
N3 Ge2 Ge1 109.53(9)
C26 Ge2 Ge1 119.28(8)
C26 N2 C25A 130.6(3)
C26 N2 Ge2 93.0(2)
C25A N2 Ge2 132.9(3)
N5 Ge3 N4 63.67(12)
N5 Ge3 Ge1 98.34(9)
N4 Ge3 Ge1 95.07(9)
C26 N3 C21 129.2(3)
C26 N3 Ge2 92.3(2)
C21 N3 Ge2 132.5(2)
C5 C4 C9 118.4(4)
C5 C4 C2 117.5(4)
C9 C4 C2 124.0(3)
C41 N4 C40 128.9(3)
C41 N4 Ge3 93.6(2)
C40 N4 Ge3 136.1(2)
C6 C5 C4 121.7(4)
C41 N5 C36 128.7(3)
C41 N5 Ge3 93.5(2)
C36 N5 Ge3 132.0(3)
C5 C6 C7 119.5(4)
C6 C7 C8 121.0(4)
C9 C8 C7 118.6(4)
C9 C8 C48 123.1(4)
C7 C8 C48 118.3(4)
C8 C9 C4 120.7(3)
C8 C9 N1 118.4(3)
C4 C9 N1 120.9(3)
N1 C10 C13 100.7(3)
N1 C10 C11 112.0(4)
C13 C10 C11 112.5(4)
N1 C10 C12 112.5(3)
C13 C10 C12 109.8(3)
C11 C10 C12 109.1(4)
C10 C13 C14 106.1(3)
C15 C14 C16 107.3(4)
C15 C14 C13 112.8(3)
C16 C14 C13 109.9(3)
C15 C14 C17 113.1(3)
C16 C14 C17 110.1(3)
C13 C14 C17 103.6(3)
N1 C17 C14 107.3(3)
N1 C17 Ge1 127.5(2)
C14 C17 Ge1 124.9(3)
N3 C21 C19 113.2(3)
N3 C21 C20 110.2(3)
C19 C21 C20 110.3(4)
N3 C21 C18 105.5(3)
C19 C21 C18 109.1(4)
C20 C21 C18 108.3(4)
N2 C26 N3 107.9(3)
N2 C26 C27 125.5(3)
N3 C26 C27 126.6(3)
N2 C26 Ge2 54.45(18)
N3 C26 Ge2 55.07(17)
C27 C26 Ge2 167.3(3)
C28 C27 C32 120.0(4)
C28 C27 C26 120.6(3)
C32 C27 C26 119.4(3)
C27 C28 C29 120.9(4)
C30 C29 C28 119.5(5)
C29 C30 C31 120.7(4)
C30 C31 C32 120.4(4)
C27 C32 C31 118.6(4)
N5 C36 C33 105.3(3)
N5 C36 C35 113.2(4)
C33 C36 C35 109.0(4)
N5 C36 C34 110.1(3)
C33 C36 C34 108.5(4)
C35 C36 C34 110.4(4)
N4 C40 C37 105.6(3)
N4 C40 C38 112.7(3)
C37 C40 C38 107.8(4)
N4 C40 C39 111.0(3)
C37 C40 C39 109.7(4)
C38 C40 C39 109.9(4)
N4 C41 N5 108.1(3)
N4 C41 C42 126.3(3)
N5 C41 C42 125.5(3)
C43 C42 C47 118.6(4)
C43 C42 C41 122.1(4)
C47 C42 C41 119.3(3)
C44 C43 C42 120.0(4)
C45 C44 C43 120.5(4)
C44 C45 C46 120.2(4)
C47 C46 C45 119.4(5)
C46 C47 C42 121.3(4)
C49 C48 C8 112.1(4)
C49 C48 C50 109.6(4)
C8 C48 C50 111.3(4)
N2 C25A C23A 110.3(3)
N2 C25A C24A 105.0(3)
C23A C25A C24A 110.5(4)
N2 C25A C22A 112.5(3)
C23A C25A C22A 111.2(4)
C24A C25A C22A 107.1(4)

loop_
_geom_bond_atom_site_label_1
_geom_bond_atom_site_label_2
_geom_bond_distance
C1 C2 1.545(6)
Ge1 C17 1.881(3)
Ge1 Ge2 2.4746(7)
Ge1 Ge3 2.4929(6)
N1 C17 1.375(5)
N1 C9 1.439(5)
N1 C10 1.504(4)
C2 C4 1.515(6)
C2 C3 1.523(6)
Ge2 N2 2.015(3)
Ge2 N3 2.029(3)
Ge2 C26 2.473(3)
N2 C26 1.331(4)
N2 C25A 1.485(5)
Ge3 N5 2.041(3)
Ge3 N4 2.047(3)
N3 C26 1.333(5)
N3 C21 1.489(4)
C4 C5 1.400(5)
C4 C9 1.403(5)
N4 C41 1.325(5)
N4 C40 1.485(5)
C5 C6 1.368(7)
N5 C41 1.338(5)
N5 C36 1.481(5)
C6 C7 1.385(7)
C7 C8 1.405(6)
C8 C9 1.399(6)
C8 C48 1.531(6)
C10 C13 1.525(5)
C10 C11 1.532(6)
C10 C12 1.535(7)
C13 C14 1.544(5)
C14 C15 1.514(5)
C14 C16 1.538(6)
C14 C17 1.547(5)
C18 C21 1.535(6)
C19 C21 1.529(6)
C20 C21 1.530(6)
C26 C27 1.492(5)
C27 C28 1.380(6)
C27 C32 1.392(6)
C28 C29 1.387(6)
C29 C30 1.368(8)
C30 C31 1.377(8)
C31 C32 1.405(6)
C33 C36 1.522(6)
C34 C36 1.543(6)
C35 C36 1.529(7)
C37 C40 1.532(6)
C38 C40 1.533(6)
C39 C40 1.539(6)
C41 C42 1.492(5)
C42 C43 1.396(5)
C42 C47 1.399(6)
C43 C44 1.395(6)
C44 C45 1.373(8)
C45 C46 1.398(8)
C46 C47 1.378(6)
C48 C49 1.520(8)
C48 C50 1.533(6)
C25A C23A 1.502(7)
C25A C24A 1.542(7)
C25A C22A 1.546(6)
